data_2238689
loop_
_publ_author_name
'Ma, Yu-Hong'
'Ma, Pi-Zhuang'
'Yao, Ting'
'Hao, Jing-Tuan'

_publ_section_title
;
 <i>catena</i>-Poly[[triaquacopper(II)]-\m-5-carboxybenzene-1,3-dicarboxylato-\k^2^<i>O</i>^1^:<i>O</i>^3^]
;
_journal_coeditor_code XU5736
_journal_issue 10
_journal_name_full 'Acta Crystallographica Section E'
_journal_page_first m538
_journal_paper_doi 10.1107/S1600536813024781
_journal_volume 69
_journal_year 2013
_chemical_formula_iupac '[Cu (C9 H4 O6) (H2 O)3]'
_chemical_formula_moiety 'C9 H10 Cu O9'
_chemical_formula_sum 'C9 H10 Cu O9'
_chemical_formula_weight 325.71
_chemical_name_systematic
<i>catena</i>-Poly[[triaquacopper(II)]-\m-5-carboxybenzene-1,3-dicarboxylato-\k^2^<i>O</i>^1^:<i>O</i>^3^]
_space_group_IT_number 14
_symmetry_cell_setting monoclinic
_symmetry_space_group_name_Hall '-P 2ybc'
_symmetry_space_group_name_H-M 'P 1 21/c 1'
_atom_sites_solution_hydrogens geom
_atom_sites_solution_primary direct
_atom_sites_solution_secondary difmap
_audit_creation_method SHELXL-97
_cell_angle_alpha 90.00
_cell_angle_beta 126.87(2)
_cell_angle_gamma 90.00
_cell_formula_units_Z 4
_cell_length_a 6.8551(14)
_cell_length_b 18.892(4)
_cell_length_c 10.716(3)
_cell_measurement_reflns_used 10073
_cell_measurement_temperature 293(2)
_cell_measurement_theta_max 27.53
_cell_measurement_theta_min 3.15
_cell_volume 1110.2(5)
_computing_cell_refinement 'CrystalClear (Rigaku, 2005)'
_computing_data_collection 'CrystalClear (Rigaku, 2005)'
_computing_data_reduction 'CrystalClear (Rigaku, 2005)'
_computing_molecular_graphics 'ORTEPII (Johnson, 1976) and DIAMOND (Brandenburg, 1999)'
_computing_publication_material 'SHELXL97 (Sheldrick, 2008)'
_computing_structure_refinement 'SHELXL97 (Sheldrick, 2008)'
_computing_structure_solution 'SHELXS97 (Sheldrick, 2008)'
_diffrn_ambient_temperature 293(2)
_diffrn_measured_fraction_theta_full 0.999
_diffrn_measured_fraction_theta_max 0.999
_diffrn_measurement_device_type 'Rigaku SCXmini'
_diffrn_measurement_method \w
_diffrn_radiation_monochromator graphite
_diffrn_radiation_source 'fine-focus sealed tube'
_diffrn_radiation_type MoK\a
_diffrn_radiation_wavelength 0.71073
_diffrn_reflns_av_R_equivalents 0.0465
_diffrn_reflns_av_sigmaI/netI 0.0331
_diffrn_reflns_limit_h_max 8
_diffrn_reflns_limit_h_min -8
_diffrn_reflns_limit_k_max 22
_diffrn_reflns_limit_k_min -22
_diffrn_reflns_limit_l_max 12
_diffrn_reflns_limit_l_min -12
_diffrn_reflns_number 9530
_diffrn_reflns_theta_full 25.01
_diffrn_reflns_theta_max 25.01
_diffrn_reflns_theta_min 3.16
_diffrn_standards_decay_% 0
_diffrn_standards_interval_time 0
_diffrn_standards_number 0
_exptl_absorpt_coefficient_mu 2.011
_exptl_absorpt_correction_T_max 0.6774
_exptl_absorpt_correction_T_min 0.6439
_exptl_absorpt_correction_type multi-scan
_exptl_absorpt_process_details '(ABSCOR; Higashi, 1995)'
_exptl_crystal_colour blue
_exptl_crystal_density_diffrn 1.949
_exptl_crystal_density_method 'not measured'
_exptl_crystal_description block
_exptl_crystal_F_000 660
_exptl_crystal_size_max 0.24
_exptl_crystal_size_mid 0.21
_exptl_crystal_size_min 0.21
_refine_diff_density_max 0.423
_refine_diff_density_min -0.468
_refine_ls_extinction_method none
_refine_ls_goodness_of_fit_ref 1.012
_refine_ls_hydrogen_treatment mixed
_refine_ls_matrix_type full
_refine_ls_number_parameters 193
_refine_ls_number_reflns 1957
_refine_ls_number_restraints 10
_refine_ls_restrained_S_all 1.010
_refine_ls_R_factor_all 0.0476
_refine_ls_R_factor_gt 0.0396
_refine_ls_shift/su_max 0.001
_refine_ls_shift/su_mean 0.000
_refine_ls_structure_factor_coef Fsqd
_refine_ls_weighting_details 'calc w=1/[\s^2^(Fo^2^)+(0.0257P)^2^+3.7798P] where P=(Fo^2^+2Fc^2^)/3'
_refine_ls_weighting_scheme calc
_refine_ls_wR_factor_gt 0.0793
_refine_ls_wR_factor_ref 0.0830
_reflns_number_gt 1744
_reflns_number_total 1957
_reflns_threshold_expression I>2sigma(I)
_cod_data_source_file xu5736.cif
_cod_data_source_block I
_cod_original_sg_symbol_H-M 'P 21/c'
_cod_database_code 2238689

loop_
_symmetry_equiv_pos_as_xyz
'x, y, z'
'-x, y+1/2, -z+1/2'
'-x, -y, -z'
'x, -y-1/2, z-1/2'

loop_
_atom_site_type_symbol
_atom_site_label
_atom_site_fract_x
_atom_site_fract_y
_atom_site_fract_z
_atom_site_U_iso_or_equiv
_atom_site_adp_type
_atom_site_calc_flag
_atom_site_refinement_flags
_atom_site_occupancy
_atom_site_symmetry_multiplicity
Cu Cu1 0.88938(8) 0.72640(2) 0.67913(5) 0.01706(15) Uani d . 1 1
O O1 1.0451(6) 0.87364(14) 0.7671(3) 0.0342(7) Uani d . 1 1
O O2 0.7879(5) 0.81134(12) 0.5539(3) 0.0218(6) Uani d . 1 1
O O3 0.2513(5) 0.91554(14) 0.0486(3) 0.0310(7) Uani d D 1 1
O O4 0.2713(6) 1.02917(15) 0.0054(3) 0.0460(9) Uani d . 1 1
O O5 1.0069(5) 1.13796(13) 0.7111(3) 0.0235(6) Uani d . 1 1
O O6 0.7413(5) 1.18913(13) 0.4807(3) 0.0258(6) Uani d . 1 1
O O2W 1.1364(6) 0.71108(15) 0.6410(4) 0.0398(8) Uani d D 1 1
O O3W 0.6921(6) 0.75211(17) 0.7518(3) 0.0367(7) Uani d D 1 1
O O1W 0.5840(5) 0.67089(15) 0.4599(3) 0.0337(7) Uani d D 1 1
C C2 0.7775(6) 0.93545(17) 0.5254(4) 0.0144(7) Uani d . 1 1
C C1 0.8790(7) 0.86999(18) 0.6244(4) 0.0171(8) Uani d . 1 1
C C9 0.8375(7) 1.13575(18) 0.5656(4) 0.0174(8) Uani d . 1 1
C C7 0.8509(6) 1.00280(18) 0.5912(4) 0.0148(7) Uani d . 1 1
H H7 0.9642 1.0078 0.6986 0.018 Uiso calc R 1 1
C C5 0.5841(7) 1.05491(18) 0.3357(4) 0.0169(8) Uani d . 1 1
H H5 0.5191 1.0949 0.2726 0.020 Uiso calc R 1 1
C C3 0.6077(6) 0.92832(18) 0.3648(4) 0.0160(8) Uani d . 1 1
H H3 0.5587 0.8834 0.3208 0.019 Uiso calc R 1 1
C C4 0.5101(7) 0.98796(18) 0.2688(4) 0.0165(8) Uani d . 1 1
C C8 0.3348(7) 0.98117(19) 0.0959(4) 0.0223(8) Uani d . 1 1
C C6 0.7546(6) 1.06249(18) 0.4962(4) 0.0150(7) Uani d . 1 1
H H1 0.167(6) 0.915(2) -0.0485(13) 0.023 Uiso d D 1 1
H H2WA 1.132(7) 0.7397(13) 0.579(4) 0.023 Uiso d D 1 1
H H3WB 0.715(6) 0.746(2) 0.836(2) 0.023 Uiso d D 1 1
H H2WB 1.166(7) 0.6699(7) 0.628(4) 0.023 Uiso d D 1 1
H H1WA 0.439(3) 0.6782(16) 0.424(4) 0.023 Uiso d D 1 1
H H3WA 0.575(5) 0.7788(17) 0.691(3) 0.023 Uiso d D 1 1
H H1WB 0.619(6) 0.6279(7) 0.475(4) 0.023 Uiso d D 1 1

loop_
_atom_site_aniso_label
_atom_site_aniso_U_11
_atom_site_aniso_U_22
_atom_site_aniso_U_33
_atom_site_aniso_U_12
_atom_site_aniso_U_13
_atom_site_aniso_U_23
Cu1 0.0235(3) 0.0090(2) 0.0143(2) 0.00247(19) 0.00896(19) 0.00336(18)
O1 0.0463(19) 0.0200(15) 0.0137(14) 0.0008(13) 0.0059(13) 0.0007(11)
O2 0.0280(14) 0.0083(12) 0.0176(13) -0.0011(11) 0.0074(12) 0.0014(10)
O3 0.0441(18) 0.0208(14) 0.0097(13) -0.0087(13) 0.0063(13) -0.0049(11)
O4 0.068(2) 0.0180(15) 0.0167(16) -0.0039(15) 0.0064(16) 0.0040(13)
O5 0.0303(15) 0.0119(13) 0.0153(14) -0.0014(11) 0.0068(12) -0.0034(10)
O6 0.0296(15) 0.0119(13) 0.0257(15) -0.0008(11) 0.0112(13) 0.0036(11)
O2W 0.056(2) 0.0206(16) 0.066(2) 0.0127(15) 0.0494(19) 0.0162(15)
O3W 0.0430(19) 0.0456(19) 0.0305(17) 0.0199(15) 0.0270(16) 0.0153(14)
O1W 0.0320(17) 0.0236(15) 0.0294(16) -0.0021(13) 0.0098(14) -0.0048(13)
C2 0.0169(18) 0.0100(17) 0.0149(18) -0.0020(14) 0.0088(15) -0.0020(14)
C1 0.023(2) 0.0138(18) 0.0140(19) 0.0014(15) 0.0103(17) 0.0002(14)
C9 0.0220(19) 0.0128(18) 0.022(2) -0.0017(15) 0.0152(17) -0.0031(15)
C7 0.0182(19) 0.0148(18) 0.0100(17) 0.0004(14) 0.0078(15) 0.0002(14)
C5 0.025(2) 0.0094(17) 0.0167(19) 0.0022(15) 0.0124(16) 0.0014(14)
C3 0.0208(19) 0.0088(17) 0.0180(19) -0.0018(14) 0.0114(16) -0.0021(14)
C4 0.0184(18) 0.016(2) 0.0131(18) -0.0013(15) 0.0084(15) -0.0009(14)
C8 0.028(2) 0.0137(19) 0.017(2) -0.0002(16) 0.0089(17) -0.0029(16)
C6 0.0161(18) 0.0126(17) 0.0148(18) -0.0025(14) 0.0085(15) -0.0024(14)

loop_
_atom_type_symbol
_atom_type_description
_atom_type_scat_dispersion_real
_atom_type_scat_dispersion_imag
_atom_type_scat_source
C C 0.0033 0.0016 'International Tables Vol C Tables 4.2.6.8 and 6.1.1.4'
Cu Cu 0.3201 1.2651 'International Tables Vol C Tables 4.2.6.8 and 6.1.1.4'
O O 0.0106 0.0060 'International Tables Vol C Tables 4.2.6.8 and 6.1.1.4'
H H 0.0000 0.0000 'International Tables Vol C Tables 4.2.6.8 and 6.1.1.4'

loop_
_geom_angle_atom_site_label_1
_geom_angle_atom_site_label_2
_geom_angle_atom_site_label_3
_geom_angle_site_symmetry_1
_geom_angle_site_symmetry_3
_geom_angle
O5 Cu1 O2 2_746 . 174.44(11)
O5 Cu1 O3W 2_746 . 93.54(12)
O2 Cu1 O3W . . 91.33(12)
O5 Cu1 O2W 2_746 . 87.19(12)
O2 Cu1 O2W . . 88.53(12)
O3W Cu1 O2W . . 169.17(15)
O5 Cu1 O1W 2_746 . 90.26(11)
O2 Cu1 O1W . . 86.59(11)
O3W Cu1 O1W . . 95.58(13)
O2W Cu1 O1W . . 95.22(14)
C1 O2 Cu1 . . 117.8(2)
C8 O3 H1 . . 108(3)
C9 O5 Cu1 . 2_756 120.8(2)
Cu1 O2W H2WA . . 116(2)
Cu1 O2W H2WB . . 120(3)
H2WA O2W H2WB . . 111.3(17)
Cu1 O3W H3WB . . 132(2)
Cu1 O3W H3WA . . 114(2)
H3WB O3W H3WA . . 113.6(18)
Cu1 O1W H1WA . . 120(3)
Cu1 O1W H1WB . . 106(3)
H1WA O1W H1WB . . 112.3(18)
C3 C2 C7 . . 119.7(3)
C3 C2 C1 . . 119.0(3)
C7 C2 C1 . . 121.4(3)
O1 C1 O2 . . 122.6(3)
O1 C1 C2 . . 121.1(3)
O2 C1 C2 . . 116.3(3)
O6 C9 O5 . . 124.2(3)
O6 C9 C6 . . 120.2(3)
O5 C9 C6 . . 115.6(3)
C6 C7 C2 . . 120.0(3)
C6 C7 H7 . . 120.0
C2 C7 H7 . . 120.0
C6 C5 C4 . . 120.5(3)
C6 C5 H5 . . 119.8
C4 C5 H5 . . 119.8
C2 C3 C4 . . 120.6(3)
C2 C3 H3 . . 119.7
C4 C3 H3 . . 119.7
C5 C4 C3 . . 119.3(3)
C5 C4 C8 . . 119.4(3)
C3 C4 C8 . . 121.3(3)
O4 C8 O3 . . 122.0(3)
O4 C8 C4 . . 124.7(3)
O3 C8 C4 . . 113.3(3)
C5 C6 C7 . . 119.9(3)
C5 C6 C9 . . 119.5(3)
C7 C6 C9 . . 120.6(3)

loop_
_geom_bond_atom_site_label_1
_geom_bond_atom_site_label_2
_geom_bond_site_symmetry_2
_geom_bond_distance
_geom_bond_publ_flag
Cu1 O2 . 1.934(2) y
Cu1 O5 2_746 1.917(2) y
Cu1 O1W . 2.258(3) y
Cu1 O2W . 1.987(3) y
Cu1 O3W . 1.984(3) y
O1 C1 . 1.245(4) ?
O2 C1 . 1.273(4) ?
O3 C8 . 1.332(4) ?
O3 H1 . 0.833(10) ?
O4 C8 . 1.202(5) ?
O5 C9 . 1.268(4) ?
O5 Cu1 2_756 1.917(2) ?
O6 C9 . 1.249(4) ?
O2W H2WA . 0.840(10) ?
O2W H2WB . 0.838(10) ?
O3W H3WB . 0.832(10) ?
O3W H3WA . 0.832(10) ?
O1W H1WA . 0.836(10) ?
O1W H1WB . 0.834(10) ?
C2 C3 . 1.390(5) ?
C2 C7 . 1.394(5) ?
C2 C1 . 1.501(5) ?
C9 C6 . 1.511(5) ?
C7 C6 . 1.392(5) ?
C7 H7 . 0.9300 ?
C5 C6 . 1.391(5) ?
C5 C4 . 1.391(5) ?
C5 H5 . 0.9300 ?
C3 C4 . 1.396(5) ?
C3 H3 . 0.9300 ?
C4 C8 . 1.491(5) ?

loop_
_geom_hbond_atom_site_label_D
_geom_hbond_atom_site_label_H
_geom_hbond_atom_site_label_A
_geom_hbond_site_symmetry_A
_geom_hbond_distance_DH
_geom_hbond_distance_HA
_geom_hbond_distance_DA
_geom_hbond_angle_DHA
O3 H1 O1 1_454 0.833(10) 1.80(2) 2.570(4) 153(4)
O1W H1WA O1 4_475 0.836(10) 2.37(2) 3.077(4) 142(3)
O1W H1WB O4 2_645 0.834(10) 1.974(11) 2.801(4) 171(4)
O2W H2WA O6 3_776 0.840(10) 1.910(19) 2.697(4) 155(4)
O2W H2WB O3 4_676 0.838(10) 2.065(15) 2.875(4) 162(3)
O3W H3WA O6 3_676 0.832(10) 1.918(16) 2.717(4) 161(4)
O3W H3WB O2 4_576 0.832(10) 2.332(15) 3.130(4) 161(3)

loop_
_geom_torsion_atom_site_label_1
_geom_torsion_atom_site_label_2
_geom_torsion_atom_site_label_3
_geom_torsion_atom_site_label_4
_geom_torsion_site_symmetry_1
_geom_torsion
O5 Cu1 O2 C1 2_746 -135.3(11)
O3W Cu1 O2 C1 . 73.6(3)
O2W Cu1 O2 C1 . -95.6(3)
O1W Cu1 O2 C1 . 169.1(3)
Cu1 O2 C1 O1 . 6.9(5)
Cu1 O2 C1 C2 . -174.0(2)
C3 C2 C1 O1 . 174.3(4)
C7 C2 C1 O1 . -5.3(5)
C3 C2 C1 O2 . -4.8(5)
C7 C2 C1 O2 . 175.5(3)
Cu1 O5 C9 O6 2_756 6.7(5)
Cu1 O5 C9 C6 2_756 -173.7(2)
C3 C2 C7 C6 . -0.1(5)
C1 C2 C7 C6 . 179.6(3)
C7 C2 C3 C4 . 0.0(5)
C1 C2 C3 C4 . -179.7(3)
C6 C5 C4 C3 . 0.4(5)
C6 C5 C4 C8 . -177.5(3)
C2 C3 C4 C5 . -0.2(5)
C2 C3 C4 C8 . 177.8(3)
C5 C4 C8 O4 . 9.3(6)
C3 C4 C8 O4 . -168.6(4)
C5 C4 C8 O3 . -170.6(3)
C3 C4 C8 O3 . 11.5(5)
C4 C5 C6 C7 . -0.5(5)
C4 C5 C6 C9 . 178.2(3)
C2 C7 C6 C5 . 0.3(5)
C2 C7 C6 C9 . -178.4(3)
O6 C9 C6 C5 . 4.9(5)
O5 C9 C6 C5 . -174.7(3)
O6 C9 C6 C7 . -176.3(3)
O5 C9 C6 C7 . 4.0(5)
